data_4106120
loop_
_publ_author_name
'Midori O. Ishitsuka'
'Shogo Sano'
'Haruka Enoki'
'Satoru Sato'
'Hidefumi Nikawa'
'Takahiro Tsuchiya'
'Zdenek Slanina'
'Naomi Mizorogi'
'Michael T. H. Liu'
'Takeshi Akasaka'
'Shigeru Nagase'

_publ_contact_author_address
;Aspect of Creation of New Materials
Center for Tsukuba Advanced Research Alliance
University of Tsukuba
Tsukuba, Ibaraki 305-8577, Japan
;
_publ_contact_author_email akasaka@dmb.chem.tsukuba.ac.jp
_publ_contact_author_fax +81-29-853-6409
_publ_contact_author_name 'Takeshi AKASAKA'
_publ_contact_author_phone +81-29-853-6409
_publ_section_title
;
 Regioselective Bis-functionalization of Endohedral Dimetallofullerene,
 La2@C80: Extremal La-La Distance
;
_journal_name_full 'Journal of the American Chemical Society'
_journal_page_first 7128
_journal_page_last 7134
_journal_paper_doi 10.1021/ja200903q
_journal_volume 133
_journal_year 2011
_chemical_formula_sum 'C104 H27 Cl La2'
_chemical_formula_weight 1589.53
_chemical_name_common La2@C80(CClPh)(Ad)
_chemical_name_systematic
; 
 ? 
;
_space_group_IT_number 14
_symmetry_cell_setting monoclinic
_symmetry_space_group_name_Hall '-P 2ybc'
_symmetry_space_group_name_H-M 'P 1 21/c 1'
_atom_sites_solution_hydrogens geom
_atom_sites_solution_primary direct
_atom_sites_solution_secondary difmap
_audit_creation_method SHELXL-97
_cell_angle_alpha 90.00
_cell_angle_beta 96.123(7)
_cell_angle_gamma 90.00
_cell_formula_units_Z 4
_cell_length_a 10.948(2)
_cell_length_b 23.752(4)
_cell_length_c 21.215(4)
_cell_measurement_reflns_used 42319
_cell_measurement_temperature 120
_cell_measurement_theta_max 54.96
_cell_measurement_theta_min 6.04
_cell_volume 5485.2(17)
_computing_structure_refinement 'SHELXL-97 (Sheldrick, 1997)'
_computing_structure_solution 'SHELXS-97 (Sheldrick, 1990)'
_diffrn_ambient_temperature 120(2)
_diffrn_measured_fraction_theta_full 0.996
_diffrn_measured_fraction_theta_max 0.996
_diffrn_measurement_device_type 'Rigaku RAXIS-RAPID Imaging Plate'
_diffrn_measurement_method 'phi and omega scans'
_diffrn_radiation_monochromator graphite
_diffrn_radiation_source 'fine-focus sealed tube'
_diffrn_radiation_type MoK\a
_diffrn_radiation_wavelength 0.71075
_diffrn_reflns_av_R_equivalents 0.0803
_diffrn_reflns_av_sigmaI/netI 0.0786
_diffrn_reflns_limit_h_max 14
_diffrn_reflns_limit_h_min -14
_diffrn_reflns_limit_k_max 30
_diffrn_reflns_limit_k_min -30
_diffrn_reflns_limit_l_max 27
_diffrn_reflns_limit_l_min -27
_diffrn_reflns_number 50228
_diffrn_reflns_theta_full 27.47
_diffrn_reflns_theta_max 27.47
_diffrn_reflns_theta_min 3.02
_exptl_absorpt_coefficient_mu 1.655
_exptl_absorpt_correction_T_max 0.7894
_exptl_absorpt_correction_T_min 0.7332
_exptl_absorpt_correction_type empirical
_exptl_absorpt_process_details 'SADABS Sheldrick 1996'
_exptl_crystal_colour black
_exptl_crystal_density_diffrn 1.925
_exptl_crystal_description block
_exptl_crystal_F_000 3128
_exptl_crystal_size_max 0.20
_exptl_crystal_size_mid 0.15
_exptl_crystal_size_min 0.15
_refine_diff_density_max 1.363
_refine_diff_density_min -1.122
_refine_diff_density_rms 0.121
_refine_ls_extinction_method none
_refine_ls_goodness_of_fit_ref 1.030
_refine_ls_hydrogen_treatment constr
_refine_ls_matrix_type full
_refine_ls_number_parameters 1075
_refine_ls_number_reflns 12529
_refine_ls_number_restraints 1191
_refine_ls_restrained_S_all 1.038
_refine_ls_R_factor_all 0.0987
_refine_ls_R_factor_gt 0.0571
_refine_ls_shift/su_max 0.001
_refine_ls_shift/su_mean 0.000
_refine_ls_structure_factor_coef Fsqd
_refine_ls_weighting_details 'calc w=1/[\s^2^(Fo^2^)+(0.0657P)^2^+4.4051P] where P=(Fo^2^+2Fc^2^)/3'
_refine_ls_weighting_scheme calc
_refine_ls_wR_factor_gt 0.1203
_refine_ls_wR_factor_ref 0.1324
_reflns_number_gt 8437
_reflns_number_total 12529
_reflns_threshold_expression >2sigma(I)
_cod_data_source_file ja200903q_si_003.cif
_cod_data_source_block La2@C80(CClPh)(Ad)
_cod_original_cell_volume 5485.3(18)
_cod_database_code 4106120

loop_
_symmetry_equiv_pos_as_xyz
'x, y, z'
'-x, y+1/2, -z+1/2'
'-x, -y, -z'
'x, -y-1/2, z-1/2'

loop_
_atom_site_label
_atom_site_type_symbol
_atom_site_fract_x
_atom_site_fract_y
_atom_site_fract_z
_atom_site_U_iso_or_equiv
_atom_site_adp_type
_atom_site_occupancy
_atom_site_symmetry_multiplicity
_atom_site_calc_flag
_atom_site_refinement_flags
_atom_site_disorder_assembly
_atom_site_disorder_group
La1 La 0.16623(3) 0.352141(13) 0.115437(14) 0.02475(9) Uani 1 1 d . . .
C1 C 0.0667(6) 0.4787(3) 0.2607(3) 0.0401(14) Uani 1 1 d U . .
H1 H 0.1514 0.4872 0.2498 0.048 Uiso 1 1 calc R . .
C2 C 0.2329(6) 0.3793(3) 0.2348(3) 0.0385(14) Uani 1 1 d U . .
C3 C 0.5997(6) 0.2157(2) 0.0000(3) 0.0385(13) Uani 1 1 d DU . .
C4 C 0.4003(6) 0.1383(2) 0.0453(3) 0.0381(13) Uani 1 1 d U . .
C5 C -0.0798(6) 0.3336(3) 0.1154(4) 0.0462(15) Uani 1 1 d U . .
C6 C 0.4518(7) 0.4471(3) 0.0943(4) 0.0532(16) Uani 1 1 d U A .
C7 C -0.0893(6) 0.3520(3) 0.0079(4) 0.0537(17) Uani 1 1 d U . .
C8 C -0.1466(6) 0.5185(3) 0.2630(3) 0.0471(15) Uani 1 1 d U . .
H2 H -0.2001 0.5522 0.2530 0.056 Uiso 1 1 calc R . .
C9 C 0.2549(6) 0.1507(3) -0.0443(3) 0.0424(14) Uani 1 1 d U . .
C10 C -0.0082(7) 0.2384(3) 0.1492(4) 0.0503(16) Uani 1 1 d U A .
C11 C 0.5851(6) 0.2025(3) 0.0672(3) 0.0428(14) Uani 1 1 d U A .
C12 C 0.1716(7) 0.2857(3) 0.2337(3) 0.0427(15) Uani 1 1 d U . .
C13 C 0.0980(6) 0.3775(3) 0.2265(3) 0.0345(13) Uani 1 1 d U . .
C14 C 0.2741(6) 0.3222(3) 0.2453(3) 0.0422(14) Uani 1 1 d U . .
C15 C 0.2764(6) 0.1330(2) 0.0632(3) 0.0404(14) Uani 1 1 d U A .
C16 C 0.4593(5) 0.2856(3) -0.1020(3) 0.0587(17) Uani 1 1 d DU . .
C17 C 0.6182(6) 0.2552(3) 0.1004(4) 0.0524(17) Uani 1 1 d U . .
C18 C 0.0622(6) 0.3185(3) 0.2157(3) 0.0392(14) Uani 1 1 d U . .
C19 C 0.0229(5) 0.4318(2) 0.1519(3) 0.0311(12) Uani 1 1 d U . .
C20 C 0.0136(5) 0.4272(2) 0.2211(3) 0.0315(12) Uani 1 1 d U . .
C21 C 0.1257(7) 0.4646(2) 0.0587(3) 0.0436(14) Uani 1 1 d U . .
C22 C 0.1904(6) 0.1397(2) 0.0089(3) 0.0413(14) Uani 1 1 d U A .
C23 C 0.1282(6) 0.4574(2) 0.1271(3) 0.0332(12) Uani 1 1 d U . .
C24 C 0.3118(6) 0.4177(3) 0.2027(3) 0.0392(14) Uani 1 1 d U . .
C25 C 0.2598(6) 0.4548(2) 0.1537(3) 0.0375(13) Uani 1 1 d U A .
C26 C -0.0887(6) 0.2511(3) 0.0380(4) 0.0549(17) Uani 1 1 d U A .
C27 C 0.5882(6) 0.3700(3) 0.1341(4) 0.0579(18) Uani 1 1 d U A .
C28 C 0.2872(7) 0.2246(2) -0.1169(3) 0.0600(17) Uani 1 1 d DU . .
C29 C 0.6133(6) 0.3588(3) 0.0712(4) 0.0589(18) Uani 1 1 d U . .
C30 C 0.5035(6) 0.4147(3) 0.1448(4) 0.0511(16) Uani 1 1 d U . .
C31 C 0.0356(6) 0.1694(3) 0.0764(4) 0.0481(15) Uani 1 1 d U A .
C32 C 0.4942(6) 0.1650(3) 0.0887(3) 0.0409(14) Uani 1 1 d U A .
C33 C 0.3336(9) 0.3765(3) -0.1103(3) 0.0636(18) Uani 1 1 d U . .
C34 C -0.1175(6) 0.4155(3) 0.2396(3) 0.0463(15) Uani 1 1 d U . .
H3 H -0.1533 0.3825 0.2148 0.056 Uiso 1 1 calc R . .
C35 C 0.2420(7) 0.1456(2) 0.1248(3) 0.0441(14) Uani 1 1 d U . .
C36 C 0.4139(7) 0.2450(3) 0.2276(3) 0.0480(16) Uani 1 1 d U A .
C37 C 0.3367(8) 0.1666(3) 0.1691(3) 0.0487(16) Uani 1 1 d U A .
C38 C 0.0715(7) 0.4647(3) 0.3317(3) 0.0506(16) Uani 1 1 d U . .
H4 H 0.1245 0.4314 0.3414 0.061 Uiso 1 1 calc R . .
H5 H 0.1076 0.4968 0.3570 0.061 Uiso 1 1 calc R . .
C39 C 0.6132(6) 0.2768(2) -0.0059(3) 0.0509(16) Uani 1 1 d DU A .
C40 C -0.0484(5) 0.3949(3) 0.1077(3) 0.0386(13) Uani 1 1 d U . .
C41 C 0.3799(15) 0.1507(5) -0.0276(7) 0.036(2) Uani 0.625(3) 1 d PU A 1
C42 C 0.392(2) 0.1332(8) -0.0199(12) 0.035(3) Uani 0.375(3) 1 d PU A 2
C43 C 0.5182(14) 0.1958(6) -0.0556(6) 0.045(2) Uani 0.375(3) 1 d PDU A 2
C44 C 0.3989(9) 0.4439(3) -0.0240(4) 0.0615(18) Uani 1 1 d U . .
C45 C -0.0252(6) 0.2967(3) 0.1657(3) 0.0444(15) Uani 1 1 d U . .
C46 C 0.2044(8) 0.1889(3) -0.0919(3) 0.0533(17) Uani 1 1 d U A .
C47 C 0.4841(7) 0.4378(3) 0.0309(4) 0.0537(17) Uani 1 1 d U A .
C48 C 0.0691(6) 0.1598(3) 0.0145(4) 0.0474(16) Uani 1 1 d U . .
C49 C -0.0475(6) 0.4028(3) 0.0404(3) 0.0476(15) Uani 1 1 d U . .
C50 C 0.3287(7) 0.4672(2) 0.0985(3) 0.0460(15) Uani 1 1 d U . .
C51 C -0.1985(6) 0.4671(3) 0.2239(4) 0.0485(16) Uani 1 1 d U . .
H6 H -0.2832 0.4591 0.2336 0.058 Uiso 1 1 calc R . .
H7 H -0.2014 0.4756 0.1781 0.058 Uiso 1 1 calc R . .
C52 C -0.0167(6) 0.5299(3) 0.2453(3) 0.0406(14) Uani 1 1 d U . .
H8 H 0.0182 0.5631 0.2691 0.049 Uiso 1 1 calc R . .
H9 H -0.0205 0.5385 0.1995 0.049 Uiso 1 1 calc R . .
C53 C -0.1042(6) 0.3099(3) 0.0534(4) 0.0527(17) Uani 1 1 d U . .
C54 C 0.4787(6) 0.3430(3) 0.2171(3) 0.0490(16) Uani 1 1 d U . .
C55 C 0.5676(8) 0.3927(3) 0.0208(4) 0.0642(19) Uani 1 1 d U A .
C56 C 0.1882(7) 0.2280(3) 0.2169(3) 0.0487(16) Uani 1 1 d U A .
C57 C 0.5819(6) 0.2675(3) 0.1623(4) 0.0557(17) Uani 1 1 d U A .
C58 C 0.6315(6) 0.2985(3) 0.0561(4) 0.0576(17) Uani 1 1 d U A .
C59 C -0.0440(6) 0.2159(3) 0.0878(4) 0.0532(17) Uani 1 1 d U . .
C60 C 0.0342(7) 0.4386(3) 0.0147(3) 0.0519(17) Uani 1 1 d U . .
C61 C -0.0565(8) 0.4528(3) 0.3495(4) 0.0599(17) Uani 1 1 d U . .
H10 H -0.0524 0.4442 0.3958 0.072 Uiso 1 1 calc R . .
C62 C 0.2458(7) 0.4731(2) 0.0431(3) 0.0484(15) Uani 1 1 d U A .
C63 C 0.5332(8) 0.3702(3) -0.0420(4) 0.0643(19) Uani 1 1 d U . .
C64 C 0.5514(6) 0.3113(3) -0.0571(3) 0.0559(17) Uani 1 1 d DU A .
C65 C -0.0587(8) 0.3389(3) -0.0540(4) 0.0631(19) Uani 1 1 d U A .
C66 C 0.1827(9) 0.4390(3) -0.0644(3) 0.0621(18) Uani 1 1 d U . .
C67 C 0.4355(6) 0.3980(3) 0.1967(3) 0.0487(16) Uani 1 1 d U A .
C68 C 0.1254(9) 0.3005(3) -0.1315(3) 0.0591(18) Uani 1 1 d U . .
C69 C 0.5736(6) 0.3263(3) 0.1792(3) 0.0522(17) Uani 1 1 d U A .
C70 C 0.1201(7) 0.1623(2) 0.1310(3) 0.0451(15) Uani 1 1 d U A .
C71 C 0.3118(8) 0.2089(3) 0.2160(3) 0.0498(16) Uani 1 1 d U . .
C72 C 0.4303(8) 0.4009(3) -0.0700(4) 0.0603(18) Uani 1 1 d U A .
C73 C 0.2458(6) 0.2815(3) -0.1347(3) 0.0604(18) Uani 1 1 d DU A .
C74 C 0.4551(7) 0.1783(3) 0.1511(3) 0.0468(15) Uani 1 1 d U . .
C75 C 0.0175(8) 0.3778(3) -0.0812(3) 0.0611(18) Uani 1 1 d U . .
C76 C 0.2778(8) 0.4602(3) -0.0214(4) 0.0575(17) Uani 1 1 d U A .
C77 C 0.0651(9) 0.4268(3) -0.0475(3) 0.0629(19) Uani 1 1 d U A .
C78 C 0.0158(7) 0.1920(3) -0.0354(4) 0.0543(17) Uani 1 1 d U A .
C79 C 0.0954(7) 0.2045(3) 0.1761(3) 0.0482(16) Uani 1 1 d U . .
C80 C -0.1401(7) 0.5047(3) 0.3337(4) 0.0555(18) Uani 1 1 d U . .
H11 H -0.2237 0.4967 0.3452 0.067 Uiso 1 1 calc R . .
H12 H -0.1071 0.5375 0.3588 0.067 Uiso 1 1 calc R . .
C81 C 0.0411(9) 0.2625(3) -0.1088(4) 0.0652(19) Uani 1 1 d U A .
C82 C 0.1073(9) 0.3592(3) -0.1211(3) 0.0664(19) Uani 1 1 d U A .
C83 C 0.0800(8) 0.2080(3) -0.0880(4) 0.0608(18) Uani 1 1 d U . .
C84 C 0.5061(7) 0.2277(3) 0.1878(3) 0.0504(16) Uani 1 1 d U A .
C85 C 0.5947(10) 0.1744(4) -0.0544(5) 0.0393(19) Uani 0.625(3) 1 d PU A 1
C86 C 0.4608(11) 0.1783(4) -0.0674(5) 0.0377(18) Uani 0.625(3) 1 d PU A 1
Cl1 Cl 0.6720(2) 0.19765(11) -0.12181(12) 0.0419(7) Uani 0.625(3) 1 d P A 1
C87 C -0.0665(7) 0.2385(3) -0.0240(4) 0.0614(19) Uani 1 1 d U . .
C88 C -0.0470(8) 0.2806(3) -0.0701(4) 0.0647(19) Uani 1 1 d U A .
C89 C 0.3520(6) 0.3184(2) -0.1253(2) 0.0568(17) Uani 1 1 d DU A .
C90 C -0.1101(7) 0.4018(3) 0.3108(3) 0.0565(18) Uani 1 1 d U . .
H13 H -0.0571 0.3685 0.3203 0.068 Uiso 1 1 calc R . .
H14 H -0.1931 0.3931 0.3226 0.068 Uiso 1 1 calc R . .
C91 C 0.2099(9) 0.3955(3) -0.1106(3) 0.0575(18) Uani 1 1 d U A .
C92 C 0.6494(11) 0.1162(5) -0.0364(5) 0.0402(19) Uani 0.625(3) 1 d PU A 1
C93 C 0.8003(16) 0.0578(8) 0.0198(8) 0.045(2) Uani 0.625(3) 1 d PU A 1
H15 H 0.8721 0.0548 0.0490 0.054 Uiso 0.625(3) 1 calc PR A 1
C94 C 0.7496(11) 0.1108(5) 0.0050(5) 0.038(2) Uani 0.625(3) 1 d PU A 1
H16 H 0.7868 0.1434 0.0246 0.045 Uiso 0.625(3) 1 calc PR A 1
C95 C 0.7486(13) 0.0113(6) -0.0067(7) 0.053(2) Uani 0.625(3) 1 d PU A 1
H17 H 0.7828 -0.0246 0.0039 0.064 Uiso 0.625(3) 1 calc PR A 1
C96 C 0.5950(11) 0.0683(4) -0.0657(6) 0.051(2) Uani 0.625(3) 1 d PU A 1
H18 H 0.5250 0.0719 -0.0959 0.061 Uiso 0.625(3) 1 calc PR A 1
C97 C 0.6435(12) 0.0160(5) -0.0504(6) 0.062(2) Uani 0.625(3) 1 d PU A 1
H19 H 0.6059 -0.0168 -0.0693 0.074 Uiso 0.625(3) 1 calc PR A 1
C98 C 0.3792(7) -0.1025(3) -0.2862(3) 0.0549(17) Uani 1 1 d U B 5
H20 H 0.3804 -0.1193 -0.3268 0.066 Uiso 1 1 calc R B 5
C99 C 0.2904(7) -0.0932(3) -0.1892(3) 0.0563(18) Uani 1 1 d U B 5
H21 H 0.2319 -0.1045 -0.1617 0.068 Uiso 1 1 calc R B 5
C100 C 0.2935(8) -0.1194(4) -0.2468(4) 0.0615(19) Uani 1 1 d U B 5
C101 C 0.3720(8) -0.0505(4) -0.1712(4) 0.071(2) Uani 1 1 d U B 5
H22 H 0.3679 -0.0321 -0.1317 0.085 Uiso 1 1 calc R B 5
C102 C 0.4639(9) -0.0608(4) -0.2661(4) 0.070(2) Uani 1 1 d U B 5
H23 H 0.5257 -0.0510 -0.2924 0.084 Uiso 1 1 calc R B 5
C103 C 0.4605(8) -0.0339(3) -0.2101(4) 0.067(2) Uani 1 1 d U B 5
H24 H 0.5168 -0.0046 -0.1976 0.080 Uiso 1 1 calc R B 5
C104 C 0.2055(8) -0.1657(4) -0.2663(4) 0.070(2) Uani 1 1 d U B 5
H25 H 0.2493 -0.2018 -0.2643 0.106 Uiso 1 1 calc R B 5
H26 H 0.1684 -0.1591 -0.3098 0.106 Uiso 1 1 calc R B 5
H27 H 0.1408 -0.1668 -0.2377 0.106 Uiso 1 1 calc R B 5
La3 La 0.3686(4) 0.23783(12) 0.0119(2) 0.0276(5) Uani 0.375(3) 1 d PU A 4
La2 La 0.3844(2) 0.25427(7) 0.00959(12) 0.0268(3) Uani 0.625(3) 1 d PU A 3
C105 C 0.3980(7) 0.3034(3) 0.2397(3) 0.0466(16) Uani 1 1 d U A .
C106 C 0.822(3) 0.0626(14) 0.0054(14) 0.048(3) Uani 0.375(3) 1 d PU A 2
H28 H 0.9053 0.0737 0.0156 0.058 Uiso 0.375(3) 1 calc PR A 2
Cl2 Cl 0.4660(5) 0.1053(2) -0.13430(19) 0.0522(14) Uani 0.375(3) 1 d P A 2
C107 C 0.5107(16) 0.1284(7) -0.0541(8) 0.039(2) Uani 0.375(3) 1 d PU A 2
C108 C 0.5726(19) 0.0344(8) -0.0134(10) 0.054(3) Uani 0.375(3) 1 d PU A 2
H29 H 0.4886 0.0237 -0.0195 0.065 Uiso 0.375(3) 1 calc PR A 2
C109 C 0.732(2) 0.1031(9) -0.0211(10) 0.041(3) Uani 0.375(3) 1 d PU A 2
H30 H 0.7583 0.1388 -0.0347 0.049 Uiso 0.375(3) 1 calc PR A 2
C110 C 0.790(2) 0.0124(11) 0.0148(11) 0.051(3) Uani 0.375(3) 1 d PU A 2
H31 H 0.8512 -0.0152 0.0263 0.062 Uiso 0.375(3) 1 calc PR A 2
C111 C 0.663(2) -0.0037(9) 0.0087(10) 0.057(3) Uani 0.375(3) 1 d PU A 2
H32 H 0.6409 -0.0408 0.0198 0.068 Uiso 0.375(3) 1 calc PR A 2
C112 C 0.6108(18) 0.0909(8) -0.0269(9) 0.040(2) Uani 0.375(3) 1 d PU A 2
C113 C 0.4171(13) 0.2267(5) -0.1053(6) 0.053(2) Uani 0.625(3) 1 d PU A 1
C114 C 0.4205(8) 0.2266(3) -0.0963(4) 0.053(3) Uani 0.375(3) 1 d PDU A 2

loop_
_atom_site_aniso_label
_atom_site_aniso_U_11
_atom_site_aniso_U_22
_atom_site_aniso_U_33
_atom_site_aniso_U_23
_atom_site_aniso_U_13
_atom_site_aniso_U_12
La1 0.02484(17) 0.02424(15) 0.02396(15) -0.00176(14) -0.00301(12) 0.00213(14)
C1 0.044(3) 0.039(3) 0.036(3) -0.007(3) -0.001(3) 0.011(3)
C2 0.045(3) 0.043(3) 0.024(3) -0.012(2) -0.011(2) 0.015(3)
C3 0.031(3) 0.036(3) 0.048(3) -0.013(3) 0.000(3) 0.010(2)
C4 0.040(3) 0.034(3) 0.040(3) -0.010(2) 0.001(3) 0.009(3)
C5 0.020(3) 0.046(3) 0.072(4) -0.018(3) 0.000(3) -0.001(3)
C6 0.054(4) 0.026(3) 0.081(4) -0.018(3) 0.018(3) -0.022(3)
C7 0.037(3) 0.056(3) 0.061(4) -0.025(3) -0.029(3) 0.018(3)
C8 0.039(3) 0.042(3) 0.060(4) -0.014(3) 0.006(3) 0.011(3)
C9 0.048(3) 0.036(3) 0.041(3) -0.014(3) -0.004(3) -0.006(3)
C10 0.043(3) 0.040(3) 0.073(4) -0.003(3) 0.029(3) -0.020(3)
C11 0.026(3) 0.048(3) 0.051(3) -0.016(3) -0.011(3) 0.015(3)
C12 0.064(4) 0.041(3) 0.026(3) 0.012(2) 0.020(3) 0.017(3)
C13 0.042(3) 0.035(3) 0.027(3) 0.001(2) 0.008(2) 0.005(3)
C14 0.056(4) 0.048(3) 0.021(3) -0.001(2) -0.005(3) 0.024(3)
C15 0.052(3) 0.019(2) 0.050(3) -0.003(2) 0.008(3) 0.003(3)
C16 0.089(4) 0.043(3) 0.050(3) -0.001(3) 0.039(3) -0.004(3)
C17 0.021(3) 0.066(4) 0.067(4) -0.032(3) -0.009(3) 0.018(3)
C18 0.047(3) 0.033(3) 0.042(3) 0.001(3) 0.024(3) 0.001(3)
C19 0.027(3) 0.022(2) 0.042(3) -0.005(2) -0.005(2) 0.017(2)
C20 0.034(3) 0.026(2) 0.034(3) -0.004(2) 0.007(2) 0.008(2)
C21 0.065(4) 0.020(3) 0.046(3) 0.005(2) 0.003(3) 0.013(3)
C22 0.041(3) 0.022(3) 0.060(3) -0.012(3) 0.001(3) -0.007(2)
C23 0.043(3) 0.020(2) 0.036(3) -0.001(2) 0.001(2) 0.007(2)
C24 0.034(3) 0.039(3) 0.041(3) -0.021(3) -0.009(3) -0.001(3)
C25 0.041(3) 0.024(3) 0.047(3) -0.016(2) 0.003(3) -0.004(2)
C26 0.027(3) 0.051(3) 0.083(4) -0.033(3) -0.008(3) -0.009(3)
C27 0.026(3) 0.061(4) 0.084(4) -0.031(3) -0.005(3) -0.010(3)
C28 0.101(4) 0.050(3) 0.028(3) -0.013(3) 0.003(3) 0.009(4)
C29 0.027(3) 0.062(4) 0.091(4) -0.038(4) 0.021(3) -0.015(3)
C30 0.034(3) 0.048(3) 0.071(4) -0.032(3) 0.006(3) -0.016(3)
C31 0.038(3) 0.029(3) 0.080(4) -0.012(3) 0.019(3) -0.020(3)
C32 0.038(3) 0.038(3) 0.044(3) -0.009(3) -0.007(3) 0.022(3)
C33 0.115(5) 0.043(3) 0.037(3) 0.014(3) 0.029(4) 0.003(4)
C34 0.042(3) 0.036(3) 0.063(4) -0.008(3) 0.014(3) 0.002(3)
C35 0.064(4) 0.017(2) 0.054(3) 0.014(3) 0.021(3) 0.006(3)
C36 0.064(4) 0.052(3) 0.024(3) -0.003(3) -0.012(3) 0.028(3)
C37 0.078(4) 0.031(3) 0.036(3) 0.016(3) 0.004(3) 0.023(3)
C38 0.067(4) 0.049(4) 0.035(3) -0.005(3) 0.003(3) 0.020(3)
C39 0.028(3) 0.048(3) 0.079(4) -0.021(3) 0.016(3) -0.006(3)
C40 0.023(3) 0.038(3) 0.053(3) -0.012(3) -0.007(3) 0.011(2)
C41 0.041(4) 0.029(4) 0.037(4) -0.008(4) 0.003(3) -0.002(4)
C42 0.037(5) 0.029(5) 0.038(5) -0.013(5) 0.005(4) 0.000(5)
C43 0.063(5) 0.037(4) 0.037(4) -0.009(4) 0.018(4) -0.002(4)
C44 0.090(5) 0.030(3) 0.070(4) 0.009(3) 0.033(4) -0.017(3)
C45 0.031(3) 0.038(3) 0.067(4) -0.009(3) 0.023(3) -0.004(3)
C46 0.084(4) 0.043(3) 0.030(3) -0.016(3) -0.008(3) -0.003(3)
C47 0.059(4) 0.021(3) 0.088(4) -0.011(3) 0.042(3) -0.018(3)
C48 0.037(3) 0.032(3) 0.072(4) -0.019(3) -0.003(3) -0.009(3)
C49 0.046(3) 0.040(3) 0.052(3) -0.008(3) -0.017(3) 0.021(3)
C50 0.053(4) 0.020(3) 0.067(4) -0.014(3) 0.019(3) -0.011(3)
C51 0.031(3) 0.047(3) 0.067(4) -0.019(3) 0.003(3) 0.003(3)
C52 0.045(3) 0.033(3) 0.041(3) -0.006(3) -0.005(3) 0.006(3)
C53 0.021(3) 0.054(3) 0.080(4) -0.025(3) -0.013(3) 0.003(3)
C54 0.035(3) 0.066(4) 0.040(3) -0.026(3) -0.025(3) 0.015(3)
C55 0.060(4) 0.044(3) 0.096(5) -0.013(3) 0.040(4) -0.025(3)
C56 0.072(4) 0.041(3) 0.037(3) 0.018(3) 0.021(3) 0.010(3)
C57 0.032(3) 0.071(4) 0.057(4) -0.027(3) -0.023(3) 0.019(3)
C58 0.022(3) 0.065(4) 0.087(4) -0.025(4) 0.013(3) -0.009(3)
C59 0.035(3) 0.043(3) 0.084(4) -0.016(3) 0.014(3) -0.016(3)
C60 0.074(4) 0.035(3) 0.041(3) -0.002(3) -0.019(3) 0.028(3)
C61 0.077(4) 0.054(4) 0.052(4) -0.004(3) 0.024(3) 0.018(4)
C62 0.076(4) 0.018(3) 0.053(3) 0.005(3) 0.016(3) 0.002(3)
C63 0.079(4) 0.047(3) 0.077(4) 0.000(3) 0.053(4) -0.008(3)
C64 0.062(4) 0.045(3) 0.069(4) 0.003(3) 0.045(3) -0.003(3)
C65 0.072(4) 0.057(4) 0.050(4) -0.014(3) -0.036(3) 0.025(3)
C66 0.113(5) 0.036(3) 0.037(3) 0.015(3) 0.001(4) 0.017(4)
C67 0.039(3) 0.049(3) 0.053(3) -0.033(3) -0.014(3) 0.000(3)
C68 0.099(5) 0.051(4) 0.023(3) -0.012(3) -0.011(3) 0.021(4)
C69 0.027(3) 0.071(4) 0.053(3) -0.038(3) -0.022(3) 0.012(3)
C70 0.056(4) 0.022(3) 0.061(4) 0.003(3) 0.024(3) -0.009(3)
C71 0.078(4) 0.045(3) 0.028(3) 0.017(3) 0.009(3) 0.029(3)
C72 0.093(5) 0.035(3) 0.062(4) 0.015(3) 0.049(4) -0.001(3)
C73 0.109(5) 0.052(4) 0.020(3) -0.002(3) 0.007(3) 0.008(4)
C74 0.055(4) 0.046(3) 0.036(3) -0.001(3) -0.007(3) 0.028(3)
C75 0.090(5) 0.055(4) 0.031(3) -0.007(3) -0.026(3) 0.029(4)
C76 0.094(5) 0.024(3) 0.059(4) 0.016(3) 0.031(4) 0.001(3)
C77 0.101(5) 0.046(3) 0.038(3) 0.010(3) -0.009(3) 0.031(4)
C78 0.050(4) 0.047(3) 0.061(4) -0.035(3) -0.014(3) -0.006(3)
C79 0.059(4) 0.035(3) 0.057(4) 0.013(3) 0.034(3) -0.003(3)
C80 0.058(4) 0.049(4) 0.062(4) -0.012(3) 0.022(3) 0.015(3)
C81 0.089(5) 0.059(4) 0.041(3) -0.019(3) -0.028(3) 0.014(4)
C82 0.111(5) 0.054(4) 0.029(3) 0.007(3) -0.016(3) 0.015(4)
C83 0.078(4) 0.050(3) 0.047(3) -0.025(3) -0.026(3) 0.008(3)
C84 0.055(4) 0.055(3) 0.036(3) -0.012(3) -0.023(3) 0.032(3)
C85 0.048(4) 0.037(4) 0.032(4) -0.009(3) 0.002(4) -0.006(4)
C86 0.062(4) 0.025(3) 0.027(3) -0.013(3) 0.008(3) -0.006(3)
Cl1 0.0386(14) 0.0500(15) 0.0382(13) -0.0087(11) 0.0090(11) 0.0043(12)
C87 0.046(4) 0.055(4) 0.076(4) -0.027(3) -0.029(3) 0.001(3)
C88 0.068(4) 0.062(4) 0.055(4) -0.032(3) -0.037(3) 0.016(4)
C89 0.103(5) 0.045(3) 0.027(3) 0.008(3) 0.031(3) 0.020(4)
C90 0.068(4) 0.045(4) 0.063(4) -0.001(3) 0.036(4) 0.010(3)
C91 0.105(5) 0.043(3) 0.026(3) 0.016(3) 0.011(3) 0.024(4)
C92 0.040(4) 0.035(4) 0.044(4) -0.015(4) -0.001(4) 0.005(4)
C93 0.039(5) 0.043(4) 0.052(6) -0.007(4) 0.000(4) 0.002(4)
C94 0.034(4) 0.037(4) 0.042(5) -0.009(4) 0.005(4) 0.001(4)
C95 0.045(5) 0.044(4) 0.068(6) -0.017(4) -0.008(4) 0.006(4)
C96 0.050(5) 0.038(4) 0.061(5) -0.021(4) -0.012(4) 0.013(4)
C97 0.056(5) 0.045(4) 0.079(5) -0.025(4) -0.017(5) 0.015(4)
C98 0.065(4) 0.062(4) 0.040(3) 0.013(3) 0.013(3) 0.016(4)
C99 0.056(4) 0.076(5) 0.037(3) 0.006(3) 0.004(3) 0.032(4)
C100 0.055(4) 0.071(4) 0.056(4) 0.007(4) -0.008(3) 0.024(4)
C101 0.073(5) 0.076(5) 0.062(4) -0.004(4) 0.000(4) 0.031(4)
C102 0.080(5) 0.066(4) 0.064(4) 0.015(4) 0.013(4) 0.020(4)
C103 0.073(5) 0.054(4) 0.072(5) 0.011(4) 0.004(4) 0.017(4)
C104 0.056(5) 0.083(6) 0.067(5) 0.010(4) -0.021(4) 0.007(4)
La3 0.0306(12) 0.0266(13) 0.0244(6) -0.0024(11) -0.0024(7) 0.0088(10)
La2 0.0263(6) 0.0264(8) 0.0265(4) -0.0047(7) -0.0022(4) 0.0051(6)
C105 0.057(4) 0.057(4) 0.021(3) -0.011(3) -0.018(3) 0.030(3)
C106 0.041(6) 0.044(5) 0.057(6) -0.011(5) -0.003(5) 0.004(5)
Cl2 0.071(3) 0.053(3) 0.031(2) -0.0112(19) -0.004(2) 0.026(2)
C107 0.046(4) 0.032(4) 0.037(4) -0.014(4) 0.002(4) 0.003(4)
C108 0.048(5) 0.044(5) 0.068(6) -0.013(5) -0.006(5) 0.013(5)
C109 0.035(5) 0.036(5) 0.051(6) -0.011(5) 0.001(5) 0.003(4)
C110 0.046(6) 0.047(5) 0.059(6) -0.012(6) -0.007(5) 0.009(5)
C111 0.048(6) 0.046(5) 0.073(6) -0.013(5) -0.008(5) 0.010(5)
C112 0.039(5) 0.034(5) 0.046(5) -0.016(4) 0.000(4) 0.009(4)
C113 0.094(5) 0.037(4) 0.032(4) -0.003(3) 0.024(4) -0.002(4)
C114 0.091(5) 0.037(4) 0.035(5) -0.005(4) 0.022(5) 0.001(5)

loop_
_atom_type_symbol
_atom_type_description
_atom_type_scat_dispersion_real
_atom_type_scat_dispersion_imag
_atom_type_scat_source
La La -0.2871 2.4523 'International Tables Vol C Tables 4.2.6.8 and 6.1.1.4'
C C 0.0033 0.0016 'International Tables Vol C Tables 4.2.6.8 and 6.1.1.4'
H H 0.0000 0.0000 'International Tables Vol C Tables 4.2.6.8 and 6.1.1.4'
Cl Cl 0.1484 0.1585 'International Tables Vol C Tables 4.2.6.8 and 6.1.1.4'

loop_
_geom_angle_atom_site_label_1
_geom_angle_atom_site_label_2
_geom_angle_atom_site_label_3
_geom_angle
C40 La1 C23 57.1(2)
C40 La1 C13 67.4(2)
C23 La1 C13 67.79(18)
C40 La1 C19 32.49(18)
C23 La1 C19 32.53(19)
C13 La1 C19 48.08(18)
C40 La1 C2 97.1(2)
C23 La1 C2 72.48(19)
C13 La1 C2 32.5(2)
C19 La1 C2 69.77(18)
C40 La1 C18 72.5(2)
C23 La1 C18 97.49(19)
C13 La1 C18 32.42(18)
C19 La1 C18 70.04(19)
C2 La1 C18 53.2(2)
C40 La1 C5 33.0(2)
C23 La1 C5 89.2(2)
C13 La1 C5 70.2(2)
C19 La1 C5 59.70(19)
C2 La1 C5 102.2(2)
C18 La1 C5 56.0(2)
C40 La1 C25 88.71(19)
C23 La1 C25 32.54(19)
C13 La1 C25 70.20(19)
C19 La1 C25 59.13(18)
C2 La1 C25 56.0(2)
C18 La1 C25 102.20(19)
C5 La1 C25 118.83(19)
C40 La1 C45 59.1(2)
C23 La1 C45 106.82(19)
C13 La1 C45 57.6(2)
C19 La1 C45 74.32(19)
C2 La1 C45 83.7(2)
C18 La1 C45 30.8(2)
C5 La1 C45 30.7(2)
C25 La1 C45 125.58(19)
C40 La1 C24 106.16(19)
C23 La1 C24 58.37(19)
C13 La1 C24 58.07(19)
C19 La1 C24 73.69(18)
C2 La1 C24 31.3(2)
C18 La1 C24 84.2(2)
C5 La1 C24 125.78(19)
C25 La1 C24 30.09(19)
C45 La1 C24 114.2(2)
C40 La1 C49 29.3(2)
C23 La1 C49 61.53(19)
C13 La1 C49 96.06(19)
C19 La1 C49 53.08(18)
C2 La1 C49 122.78(19)
C18 La1 C49 100.0(2)
C5 La1 C49 48.5(2)
C25 La1 C49 92.70(19)
C45 La1 C49 79.2(2)
C24 La1 C49 119.76(19)
C40 La1 C21 60.9(2)
C23 La1 C21 29.66(18)
C13 La1 C21 96.53(18)
C19 La1 C21 52.99(19)
C2 La1 C21 100.63(19)
C18 La1 C21 123.01(19)
C5 La1 C21 92.3(2)
C25 La1 C21 49.3(2)
C45 La1 C21 119.9(2)
C24 La1 C21 79.3(2)
C49 La1 C21 48.1(2)
C38 C1 C52 109.6(5)
C38 C1 C20 109.3(5)
C52 C1 C20 109.1(5)
C14 C2 C13 106.6(6)
C14 C2 C24 117.8(6)
C13 C2 C24 126.5(5)
C14 C2 La1 88.2(3)
C13 C2 La1 73.0(3)
C24 C2 La1 79.8(3)
C39 C3 C43 107.8(8)
C39 C3 C11 108.2(5)
C43 C3 C11 125.5(9)
C39 C3 C85 125.0(7)
C43 C3 C85 38.2(6)
C11 C3 C85 126.7(6)
C39 C3 La2 75.7(3)
C43 C3 La2 72.2(7)
C11 C3 La2 78.7(3)
C85 C3 La2 109.6(5)
C39 C3 La3 85.2(3)
C43 C3 La3 68.6(7)
C11 C3 La3 75.3(3)
C85 C3 La3 104.3(5)
La2 C3 La3 9.46(7)
C42 C4 C32 129.8(12)
C42 C4 C15 106.9(12)
C32 C4 C15 119.4(5)
C42 C4 C41 16.5(9)
C32 C4 C41 124.1(7)
C15 C4 C41 103.6(8)
C42 C4 La3 78.8(9)
C32 C4 La3 80.4(4)
C15 C4 La3 92.9(4)
C41 C4 La3 62.5(5)
C42 C4 La2 79.8(9)
C32 C4 La2 76.4(3)
C15 C4 La2 96.9(4)
C41 C4 La2 63.8(5)
La3 C4 La2 4.60(14)
C53 C5 C45 117.3(6)
C53 C5 C40 107.5(6)
C45 C5 C40 125.4(6)
C53 C5 La1 98.7(4)
C45 C5 La1 76.7(3)
C40 C5 La1 66.9(3)
C30 C6 C50 116.3(7)
C30 C6 C47 120.9(7)
C50 C6 C47 115.6(7)
C53 C7 C65 122.1(7)
C53 C7 C49 108.7(6)
C65 C7 C49 122.1(8)
C80 C8 C52 109.3(6)
C80 C8 C51 109.4(6)
C52 C8 C51 107.7(5)
C41 C9 C22 111.1(8)
C41 C9 C46 118.9(8)
C22 C9 C46 119.5(7)
C41 C9 C42 15.8(10)
C22 C9 C42 103.0(11)
C46 C9 C42 132.8(11)
C41 C9 La3 58.3(6)
C22 C9 La3 92.0(4)
C46 C9 La3 87.1(4)
C42 C9 La3 71.0(8)
C41 C9 La2 59.1(6)
C22 C9 La2 95.8(4)
C46 C9 La2 83.1(4)
C42 C9 La2 72.5(8)
La3 C9 La2 4.55(13)
C59 C10 C45 123.4(7)
C59 C10 C79 106.1(6)
C45 C10 C79 123.3(7)
C32 C11 C17 121.2(6)
C32 C11 C3 125.6(6)
C17 C11 C3 103.7(6)
C32 C11 La3 73.9(3)
C17 C11 La3 96.1(4)
C3 C11 La3 72.1(3)
C32 C11 La2 82.5(4)
C17 C11 La2 88.6(4)
C3 C11 La2 68.6(3)
La3 C11 La2 9.23(7)
C14 C12 C56 120.6(6)
C14 C12 C18 109.5(5)
C56 C12 C18 124.9(7)
C14 C12 La1 76.4(3)
C56 C12 La1 106.9(4)
C18 C12 La1 63.1(3)
C18 C13 C2 107.1(5)
C18 C13 C20 126.2(6)
C2 C13 C20 126.3(6)
C18 C13 La1 74.7(3)
C2 C13 La1 74.6(3)
C20 C13 La1 110.3(4)
C12 C14 C2 108.7(6)
C12 C14 C105 121.9(6)
C2 C14 C105 124.1(7)
C12 C14 La1 75.9(3)
C2 C14 La1 62.8(3)
C105 C14 La1 106.4(4)
C22 C15 C35 120.2(6)
C22 C15 C4 109.7(6)
C35 C15 C4 124.4(6)
C22 C15 La3 80.1(4)
C35 C15 La3 107.2(4)
C4 C15 La3 57.5(3)
C64 C16 C89 118.7(6)
C64 C16 C113 128.6(8)
C89 C16 C113 104.8(7)
C64 C16 C114 122.3(5)
C89 C16 C114 108.0(4)
C113 C16 C114 7.3(7)
C64 C16 La2 78.1(4)
C89 C16 La2 97.9(3)
C113 C16 La2 69.8(5)
C114 C16 La2 63.1(3)
C64 C16 La3 83.9(4)
C89 C16 La3 99.0(3)
C113 C16 La3 62.6(5)
C114 C16 La3 55.9(3)
La2 C16 La3 7.25(8)
C58 C17 C57 121.1(7)
C58 C17 C11 109.8(7)
C57 C17 C11 122.3(8)
C58 C17 La2 73.9(4)
C57 C17 La2 106.5(4)
C11 C17 La2 62.5(3)
C12 C18 C45 117.9(6)
C12 C18 C13 105.9(6)
C45 C18 C13 126.9(6)
C12 C18 La1 87.7(3)
C45 C18 La1 80.0(4)
C13 C18 La1 72.9(3)
C40 C19 C23 114.4(5)
C40 C19 C20 120.4(6)
C23 C19 C20 122.0(5)
C40 C19 La1 70.8(3)
C23 C19 La1 70.9(3)
C20 C19 La1 110.1(3)
C19 C20 C13 91.5(4)
C19 C20 C34 115.2(5)
C13 C20 C34 114.8(5)
C19 C20 C1 114.4(5)
C13 C20 C1 112.7(5)
C34 C20 C1 107.8(5)
C62 C21 C60 121.0(6)
C62 C21 C23 109.4(6)
C60 C21 C23 122.4(6)
C62 C21 La1 97.0(4)
C60 C21 La1 86.5(4)
C23 C21 La1 60.0(3)
C15 C22 C9 108.9(6)
C15 C22 C48 120.9(6)
C9 C22 C48 123.4(7)
C15 C22 La3 72.5(3)
C9 C22 La3 60.2(3)
C48 C22 La3 110.1(4)
C19 C23 C21 118.6(6)
C19 C23 C25 128.2(5)
C21 C23 C25 107.3(5)
C19 C23 La1 76.6(3)
C21 C23 La1 90.3(3)
C25 C23 La1 80.5(3)
C25 C24 C67 115.9(6)
C25 C24 C2 120.6(5)
C67 C24 C2 116.1(6)
C25 C24 La1 73.0(3)
C67 C24 La1 103.6(4)
C2 C24 La1 68.8(3)
C24 C25 C50 119.7(6)
C24 C25 C23 126.4(6)
C50 C25 C23 104.1(5)
C24 C25 La1 76.9(3)
C50 C25 La1 98.5(3)
C23 C25 La1 66.9(3)
C59 C26 C87 120.2(7)
C59 C26 C53 116.6(7)
C87 C26 C53 117.1(8)
C29 C27 C69 122.7(7)
C29 C27 C30 118.6(8)
C69 C27 C30 108.0(7)
C46 C28 C113 129.7(8)
C46 C28 C73 117.9(6)
C113 C28 C73 106.8(7)
C46 C28 C114 124.8(6)
C113 C28 C114 7.1(7)
C73 C28 C114 108.4(4)
C46 C28 La3 81.3(4)
C113 C28 La3 67.5(6)
C73 C28 La3 101.9(3)
C114 C28 La3 60.5(3)
C46 C28 La2 89.1(4)
C113 C28 La2 64.1(6)
C73 C28 La2 95.1(3)
C114 C28 La2 57.3(3)
La3 C28 La2 8.64(7)
C55 C29 C27 121.8(7)
C55 C29 C58 116.0(7)
C27 C29 C58 115.4(8)
C6 C30 C27 120.1(7)
C6 C30 C67 122.6(7)
C27 C30 C67 107.9(7)
C70 C31 C48 121.9(6)
C70 C31 C59 108.0(6)
C48 C31 C59 119.9(7)
C11 C32 C4 122.3(6)
C11 C32 C74 115.4(6)
C4 C32 C74 114.3(6)
C11 C32 La3 74.5(4)
C4 C32 La3 67.1(3)
C74 C32 La3 103.4(4)
C11 C32 La2 67.7(3)
C4 C32 La2 74.3(3)
C74 C32 La2 102.9(4)
La3 C32 La2 7.59(10)
C72 C33 C91 121.5(7)
C72 C33 C89 114.6(8)
C91 C33 C89 117.3(8)
C51 C34 C90 110.6(5)
C51 C34 C20 109.4(5)
C90 C34 C20 109.4(6)
C70 C35 C37 118.3(6)
C70 C35 C15 119.2(7)
C37 C35 C15 115.8(6)
C71 C36 C105 120.9(6)
C71 C36 C84 108.4(6)
C105 C36 C84 119.2(7)
C35 C37 C74 121.1(6)
C35 C37 C71 121.1(7)
C74 C37 C71 107.0(7)
C61 C38 C1 110.4(6)
C58 C39 C3 106.8(6)
C58 C39 C64 119.7(6)
C3 C39 C64 125.0(6)
C58 C39 La2 90.1(4)
C3 C39 La2 71.4(3)
C64 C39 La2 80.5(4)
C58 C39 La3 92.2(4)
C3 C39 La3 64.5(3)
C64 C39 La3 85.1(4)
La2 C39 La3 6.86(9)
C49 C40 C19 120.2(6)
C49 C40 C5 105.0(6)
C19 C40 C5 128.8(6)
C49 C40 La1 90.7(4)
C19 C40 La1 76.7(3)
C5 C40 La1 80.1(3)
C9 C41 C86 120.3(11)
C9 C41 C4 106.7(11)
C86 C41 C4 129.1(12)
C4 C42 C107 120.2(19)
C4 C42 C9 105.2(17)
C107 C42 C9 132.3(18)
C3 C43 C114 129.7(10)
C3 C43 C107 109.3(9)
C114 C43 C107 117.8(10)
C76 C44 C47 122.8(7)
C76 C44 C72 120.7(8)
C47 C44 C72 107.0(7)
C18 C45 C10 115.3(6)
C18 C45 C5 120.6(6)
C10 C45 C5 116.9(7)
C18 C45 La1 69.2(3)
C10 C45 La1 103.8(4)
C5 C45 La1 72.7(3)
C28 C46 C9 116.1(7)
C28 C46 C83 119.1(7)
C9 C46 C83 117.2(7)
C28 C46 La3 70.8(4)
C9 C46 La3 63.9(3)
C83 C46 La3 109.8(4)
C44 C47 C55 109.0(7)
C44 C47 C6 122.9(7)
C55 C47 C6 118.4(8)
C78 C48 C31 119.3(7)
C78 C48 C22 116.2(7)
C31 C48 C22 117.7(7)
C60 C49 C7 120.7(7)
C60 C49 C40 122.8(6)
C7 C49 C40 109.3(7)
C60 C49 La1 87.4(4)
C7 C49 La1 96.4(4)
C40 C49 La1 60.0(3)
C62 C50 C6 120.3(6)
C62 C50 C25 109.8(6)
C6 C50 C25 122.6(7)
C34 C51 C8 110.2(6)
C8 C52 C1 110.7(5)
C7 C53 C5 109.1(6)
C7 C53 C26 120.3(7)
C5 C53 C26 124.9(8)
C105 C54 C69 121.5(6)
C105 C54 C67 120.7(6)
C69 C54 C67 108.5(7)
C29 C55 C47 119.9(7)
C29 C55 C63 122.1(7)
C47 C55 C63 107.8(8)
C79 C56 C71 119.8(6)
C79 C56 C12 116.0(7)
C71 C56 C12 117.0(7)
C84 C57 C17 116.5(7)
C84 C57 C69 119.9(7)
C17 C57 C69 116.9(8)
C39 C58 C17 110.0(6)
C39 C58 C29 123.1(8)
C17 C58 C29 122.1(7)
C39 C58 La2 61.7(4)
C17 C58 La2 79.0(4)
C29 C58 La2 105.9(4)
C26 C59 C10 120.6(6)
C26 C59 C31 120.1(7)
C10 C59 C31 109.1(7)
C49 C60 C77 118.1(7)
C49 C60 C21 116.3(6)
C77 C60 C21 118.0(8)
C38 C61 C90 108.8(6)
C38 C61 C80 109.7(6)
C90 C61 C80 109.0(7)
C21 C62 C50 109.0(6)
C21 C62 C76 120.5(7)
C50 C62 C76 123.6(7)
C72 C63 C55 108.2(7)
C72 C63 C64 121.7(8)
C55 C63 C64 122.0(8)
C16 C64 C63 116.6(7)
C16 C64 C39 119.1(6)
C63 C64 C39 116.0(6)
C16 C64 La2 71.3(3)
C63 C64 La2 104.1(4)
C39 C64 La2 68.1(3)
C16 C64 La3 68.8(3)
C63 C64 La3 108.9(4)
C39 C64 La3 67.0(3)
La2 C64 La3 4.84(10)
C75 C65 C7 116.2(7)
C75 C65 C88 117.6(8)
C7 C65 C88 117.8(8)
C76 C66 C77 123.0(7)
C76 C66 C91 119.7(8)
C77 C66 C91 106.2(8)
C54 C67 C30 107.4(6)
C54 C67 C24 123.1(7)
C30 C67 C24 122.5(7)
C73 C68 C81 117.6(7)
C73 C68 C82 117.9(8)
C81 C68 C82 117.7(8)
C27 C69 C54 108.2(6)
C27 C69 C57 121.3(7)
C54 C69 C57 118.3(7)
C35 C70 C31 120.0(6)
C35 C70 C79 120.4(7)
C31 C70 C79 108.1(6)
C36 C71 C56 122.5(6)
C36 C71 C37 109.6(6)
C56 C71 C37 118.4(7)
C33 C72 C63 123.5(7)
C33 C72 C44 118.1(8)
C63 C72 C44 108.0(8)
C68 C73 C89 122.8(6)
C68 C73 C28 123.5(6)
C89 C73 C28 107.5(4)
C37 C74 C32 124.3(6)
C37 C74 C84 108.5(6)
C32 C74 C84 121.0(7)
C65 C75 C82 120.8(7)
C65 C75 C77 121.8(7)
C82 C75 C77 108.0(8)
C44 C76 C66 121.3(7)
C44 C76 C62 114.6(8)
C66 C76 C62 116.4(7)
C66 C77 C60 120.7(8)
C66 C77 C75 109.6(7)
C60 C77 C75 120.8(8)
C48 C78 C83 122.8(7)
C48 C78 C87 120.6(7)
C83 C78 C87 106.9(7)
C56 C79 C70 121.6(7)
C56 C79 C10 120.8(6)
C70 C79 C10 108.7(7)
C8 C80 C61 110.4(5)
C88 C81 C68 121.4(7)
C88 C81 C83 107.4(8)
C68 C81 C83 120.3(8)
C91 C82 C68 119.9(8)
C91 C82 C75 107.6(7)
C68 C82 C75 120.5(8)
C81 C83 C78 109.2(7)
C81 C83 C46 121.5(8)
C78 C83 C46 120.2(7)
C57 C84 C36 120.9(6)
C57 C84 C74 122.3(6)
C36 C84 C74 106.6(7)
C86 C85 C3 93.2(7)
C86 C85 C92 117.3(9)
C3 C85 C92 114.3(8)
C86 C85 Cl1 111.8(7)
C3 C85 Cl1 114.9(6)
C92 C85 Cl1 105.4(7)
C41 C86 C113 119.7(11)
C41 C86 C85 121.6(10)
C113 C86 C85 114.7(10)
C26 C87 C88 123.2(7)
C26 C87 C78 119.3(7)
C88 C87 C78 106.1(8)
C81 C88 C87 110.4(7)
C81 C88 C65 121.4(9)
C87 C88 C65 119.3(7)
C33 C89 C16 124.6(6)
C33 C89 C73 118.8(6)
C16 C89 C73 109.2(3)
C34 C90 C61 109.6(6)
C82 C91 C33 123.0(7)
C82 C91 C66 108.6(8)
C33 C91 C66 118.5(8)
C94 C92 C96 119.6(11)
C94 C92 C85 121.4(10)
C96 C92 C85 119.0(10)
C95 C93 C94 120.5(16)
C92 C94 C93 120.9(13)
C93 C95 C97 119.6(15)
C97 C96 C92 119.7(11)
C96 C97 C95 119.7(11)
C100 C98 C102 119.6(8)
C100 C99 C101 120.2(8)
C99 C100 C98 119.3(8)
C99 C100 C104 120.3(8)
C98 C100 C104 120.4(8)
C99 C101 C103 121.0(8)
C103 C102 C98 121.6(8)
C102 C103 C101 118.2(9)
C4 La3 C3 74.3(2)
C4 La3 C9 55.0(2)
C3 La3 C9 102.3(2)
C4 La3 C32 32.6(2)
C3 La3 C32 59.1(2)
C9 La3 C32 87.4(2)
C4 La3 C11 58.9(2)
C3 La3 C11 32.6(2)
C9 La3 C11 107.9(2)
C32 La3 C11 31.5(2)
C4 La3 C28 101.1(2)
C3 La3 C28 95.4(2)
C9 La3 C28 52.0(2)
C32 La3 C28 128.0(2)
C11 La3 C28 124.7(3)
C4 La3 C39 103.8(2)
C3 La3 C39 30.30(14)
C9 La3 C39 126.2(3)
C32 La3 C39 82.1(2)
C11 La3 C39 50.7(2)
C28 La3 C39 96.4(2)
C4 La3 C46 83.8(2)
C3 La3 C46 111.7(2)
C9 La3 C46 29.0(2)
C32 La3 C46 116.0(2)
C11 La3 C46 130.6(2)
C28 La3 C46 27.9(2)
C39 La3 C46 122.1(3)
C4 La3 C16 123.6(2)
C3 La3 C16 65.4(2)
C9 La3 C16 96.6(2)
C32 La3 C16 123.9(2)
C11 La3 C16 96.9(2)
C28 La3 C16 48.74(17)
C39 La3 C16 51.02(18)
C46 La3 C16 76.7(2)
C4 La3 C15 29.57(19)
C3 La3 C15 103.8(2)
C9 La3 C15 48.5(2)
C32 La3 C15 52.9(2)
C11 La3 C15 84.0(2)
C28 La3 C15 100.4(2)
C39 La3 C15 132.7(2)
C46 La3 C15 74.6(2)
C16 La3 C15 142.3(2)
C4 La3 C22 49.0(2)
C3 La3 C22 117.9(2)
C9 La3 C22 27.85(19)
C32 La3 C22 78.6(2)
C11 La3 C22 107.9(2)
C28 La3 C22 75.9(2)
C39 La3 C22 147.5(2)
C46 La3 C22 48.6(2)
C16 La3 C22 123.5(2)
C15 La3 C22 27.36(18)
C4 La3 C64 125.9(2)
C3 La3 C64 52.84(19)
C9 La3 C64 121.4(2)
C32 La3 C64 109.5(2)
C11 La3 C64 78.4(2)
C28 La3 C64 76.1(2)
C39 La3 C64 27.81(13)
C46 La3 C64 104.0(2)
C16 La3 C64 27.33(12)
C15 La3 C64 155.0(2)
C22 La3 C64 149.2(2)
C3 La2 C39 32.90(14)
C3 La2 C16 70.1(2)
C39 La2 C16 56.5(2)
C3 La2 C11 32.7(2)
C39 La2 C11 53.5(2)
C16 La2 C11 102.4(2)
C3 La2 C64 58.2(2)
C39 La2 C64 31.36(14)
C16 La2 C64 30.61(13)
C11 La2 C64 84.5(2)
C3 La2 C4 69.20(19)
C39 La2 C4 101.4(2)
C16 La2 C4 119.0(2)
C11 La2 C4 54.3(2)
C64 La2 C4 125.4(2)
C3 La2 C28 95.2(2)
C39 La2 C28 101.4(2)
C16 La2 C28 50.36(16)
C11 La2 C28 121.0(2)
C64 La2 C28 80.9(2)
C4 La2 C28 91.00(18)
C3 La2 C32 56.8(2)
C39 La2 C32 83.0(2)
C16 La2 C32 124.6(2)
C11 La2 C32 29.8(2)
C64 La2 C32 113.5(2)
C4 La2 C32 29.27(18)
C28 La2 C32 117.00(19)
C3 La2 C58 48.61(19)
C39 La2 C58 28.3(2)
C16 La2 C58 80.9(2)
C11 La2 C58 48.8(2)
C64 La2 C58 51.1(2)
C4 La2 C58 103.0(2)
C28 La2 C58 129.2(2)
C32 La2 C58 76.0(2)
C3 La2 C9 94.46(19)
C39 La2 C9 122.6(2)
C16 La2 C9 93.85(19)
C11 La2 C9 97.3(2)
C64 La2 C9 121.0(2)
C4 La2 C9 47.50(18)
C28 La2 C9 47.90(18)
C32 La2 C9 76.71(19)
C58 La2 C9 142.4(2)
C3 La2 C17 48.03(19)
C39 La2 C17 47.5(2)
C16 La2 C17 104.0(2)
C11 La2 C17 28.83(18)
C64 La2 C17 76.3(2)
C4 La2 C17 79.4(2)
C28 La2 C17 143.1(2)
C32 La2 C17 50.6(2)
C58 La2 C17 27.2(2)
C9 La2 C17 125.4(2)
C3 La2 La1 146.17(15)
C39 La2 La1 124.49(15)
C16 La2 La1 124.52(15)
C11 La2 La1 119.86(16)
C64 La2 La1 116.70(15)
C4 La2 La1 114.70(14)
C28 La2 La1 117.72(16)
C32 La2 La1 108.92(14)
C58 La2 La1 100.27(15)
C9 La2 La1 112.85(15)
C17 La2 La1 98.45(14)
C54 C105 C36 119.8(6)
C54 C105 C14 116.6(6)
C36 C105 C14 116.8(7)
C110 C106 C109 120(3)
C112 C107 C42 118.8(16)
C112 C107 C43 124.8(14)
C42 C107 C43 89.0(13)
C112 C107 Cl2 107.5(12)
C42 C107 Cl2 107.7(14)
C43 C107 Cl2 107.1(10)
C111 C108 C112 117.5(19)
C112 C109 C106 121(2)
C106 C110 C111 121(2)
C108 C111 C110 121(2)
C109 C112 C108 118.9(19)
C109 C112 C107 126(2)
C108 C112 C107 114.8(17)
C28 C113 C86 109.5(10)
C28 C113 C16 110.2(10)
C86 C113 C16 130.0(11)
C16 C114 C28 106.8(4)
C16 C114 C43 108.6(8)
C28 C114 C43 141.1(9)

loop_
_geom_bond_atom_site_label_1
_geom_bond_atom_site_label_2
_geom_bond_distance
La1 C40 2.549(6)
La1 C23 2.550(5)
La1 C13 2.618(5)
La1 C19 2.626(5)
La1 C2 2.639(6)
La1 C18 2.641(6)
La1 C5 2.730(6)
La1 C25 2.734(5)
La1 C45 2.782(6)
La1 C24 2.786(6)
La1 C49 2.943(6)
La1 C21 2.943(6)
C1 C38 1.537(9)
C1 C52 1.537(8)
C1 C20 1.560(8)
C2 C14 1.438(9)
C2 C13 1.470(9)
C2 C24 1.472(9)
C3 C39 1.466(6)
C3 C43 1.478(7)
C3 C11 1.484(9)
C3 C85 1.511(11)
C3 La2 2.557(6)
C3 La3 2.623(7)
C4 C42 1.38(3)
C4 C32 1.451(9)
C4 C15 1.452(9)
C4 C41 1.567(16)
C4 La3 2.482(7)
C4 La2 2.858(6)
C5 C53 1.430(10)
C5 C45 1.459(10)
C5 C40 1.508(9)
C6 C30 1.388(11)
C6 C50 1.442(10)
C6 C47 1.444(10)
C7 C53 1.410(11)
C7 C65 1.425(11)
C7 C49 1.439(9)
C8 C80 1.529(10)
C8 C52 1.533(9)
C8 C51 1.550(9)
C9 C41 1.377(17)
C9 C22 1.419(9)
C9 C46 1.423(10)
C9 C42 1.59(3)
C9 La3 2.634(7)
C9 La2 3.004(6)
C10 C59 1.425(10)
C10 C45 1.446(9)
C10 C79 1.456(10)
C11 C32 1.445(10)
C11 C17 1.464(9)
C11 La3 2.665(7)
C11 La2 2.694(7)
C12 C14 1.419(10)
C12 C56 1.432(9)
C12 C18 1.444(9)
C13 C18 1.468(8)
C13 C20 1.495(8)
C14 C105 1.445(9)
C15 C22 1.416(9)
C15 C35 1.432(9)
C15 La3 2.938(7)
C16 C64 1.447(6)
C16 C89 1.451(6)
C16 C113 1.472(14)
C16 C114 1.473(7)
C16 La2 2.692(7)
C16 La3 2.937(7)
C17 C58 1.412(11)
C17 C57 1.441(10)
C17 La2 3.036(7)
C18 C45 1.445(10)
C19 C40 1.449(8)
C19 C23 1.451(9)
C19 C20 1.488(8)
C20 C34 1.553(8)
C21 C62 1.405(10)
C21 C60 1.434(10)
C21 C23 1.457(8)
C22 C48 1.428(9)
C22 La3 3.035(7)
C23 C25 1.491(9)
C24 C25 1.434(9)
C24 C67 1.451(9)
C25 C50 1.489(9)
C26 C59 1.394(11)
C26 C87 1.396(11)
C26 C53 1.450(9)
C27 C29 1.416(11)
C27 C69 1.432(11)
C27 C30 1.444(10)
C28 C46 1.389(10)
C28 C113 1.418(17)
C28 C73 1.461(6)
C28 C114 1.479(7)
C28 La3 2.800(7)
C28 La2 2.867(7)
C29 C55 1.388(12)
C29 C58 1.487(10)
C30 C67 1.449(10)
C31 C70 1.413(10)
C31 C48 1.419(10)
C31 C59 1.442(10)
C32 C74 1.468(9)
C32 La3 2.657(7)
C32 La2 2.886(6)
C33 C72 1.413(12)
C33 C91 1.428(12)
C33 C89 1.434(9)
C34 C51 1.528(9)
C34 C90 1.538(10)
C35 C70 1.412(10)
C35 C37 1.413(10)
C36 C71 1.410(11)
C36 C105 1.424(9)
C36 C84 1.442(10)
C37 C74 1.418(10)
C37 C71 1.459(9)
C38 C61 1.516(10)
C39 C58 1.406(10)
C39 C64 1.467(6)
C39 La2 2.615(7)
C39 La3 2.895(7)
C40 C49 1.440(9)
C41 C86 1.445(18)
C42 C107 1.56(3)
C43 C114 1.493(7)
C43 C107 1.60(2)
C44 C76 1.388(11)
C44 C47 1.421(11)
C44 C72 1.477(10)
C46 C83 1.446(11)
C46 La3 2.930(8)
C47 C55 1.438(10)
C48 C78 1.384(10)
C49 C60 1.388(11)
C50 C62 1.412(10)
C54 C105 1.410(10)
C54 C69 1.436(10)
C54 C67 1.439(10)
C55 C63 1.448(12)
C56 C79 1.381(11)
C56 C71 1.430(10)
C57 C84 1.406(11)
C57 C69 1.446(10)
C58 La2 2.971(7)
C60 C77 1.425(10)
C61 C90 1.543(11)
C61 C80 1.550(10)
C62 C76 1.480(10)
C63 C72 1.418(12)
C63 C64 1.454(10)
C64 La2 2.780(7)
C64 La3 3.133(7)
C65 C75 1.410(12)
C65 C88 1.434(10)
C66 C76 1.403(12)
C66 C77 1.404(12)
C66 C91 1.478(10)
C68 C73 1.402(10)
C68 C81 1.411(12)
C68 C82 1.428(10)
C70 C79 1.431(9)
C73 C89 1.452(6)
C74 C84 1.484(10)
C75 C82 1.434(12)
C75 C77 1.434(11)
C78 C83 1.432(11)
C78 C87 1.461(10)
C81 C88 1.399(12)
C81 C83 1.419(11)
C82 C91 1.414(12)
C85 C86 1.466(16)
C85 C92 1.537(15)
C85 Cl1 1.823(10)
C86 C113 1.455(16)
C87 C88 1.430(12)
C92 C94 1.336(16)
C92 C96 1.398(15)
C93 C95 1.34(2)
C93 C94 1.40(2)
C95 C97 1.402(17)
C96 C97 1.377(15)
C98 C100 1.382(10)
C98 C102 1.393(12)
C99 C100 1.375(10)
C99 C101 1.377(12)
C100 C104 1.493(12)
C101 C103 1.394(12)
C102 C103 1.353(11)
C106 C110 1.27(4)
C106 C109 1.45(4)
Cl2 C107 1.804(16)
C107 C112 1.48(2)
C108 C111 1.39(3)
C108 C112 1.44(3)
C109 C112 1.35(3)
C110 C111 1.43(3)
